data_1573058
loop_
_publ_author_name
'Zhou, Dan-Dan'
'Hu, Chun-Li'
'Zhang, Xin-Wei'
'Mao, Jiang-Gao'
'Kong, Fang'

_publ_section_title
;
 Noncentrosymmetric tellurite halides created by a depolymerization
 strategy: toward strong SHG intensity and wide bandgap.
;
_journal_issue 47
_journal_name_full 'Chemical science'
_journal_page_first 19920
_journal_page_last 19927
_journal_paper_doi 10.1039/d4sc06403h
_journal_volume 15
_journal_year 2024
_chemical_formula_moiety 'Ga O7 Te3, Br'
_chemical_formula_sum 'Br Ga O7 Te3'
_chemical_formula_weight 644.43
_space_group_crystal_system monoclinic
_space_group_IT_number 14
_space_group_name_Hall '-P 2ybc'
_space_group_name_H-M_alt 'P 1 21/c 1'
_atom_sites_solution_primary iterative
_audit_creation_date 2024-07-26
_audit_creation_method
;
Olex2 1.5
(compiled 2024.02.16 svn.r378c4104 for OlexSys, GUI svn.r6928)
;
_audit_update_record
;
2024-08-29 deposited with the CCDC.	2024-11-04 downloaded from the CCDC.
;
_cell_angle_alpha 90
_cell_angle_beta 108.529(13)
_cell_angle_gamma 90
_cell_formula_units_Z 4
_cell_length_a 10.8789(15)
_cell_length_b 7.2613(8)
_cell_length_c 10.8143(13)
_cell_measurement_reflns_used 3124
_cell_measurement_temperature 292.15
_cell_measurement_theta_max 30.0320
_cell_measurement_theta_min 3.3790
_cell_volume 809.99(18)
_computing_molecular_graphics 'Olex2 1.5 (Dolomanov et al., 2009)'
_computing_publication_material 'Olex2 1.5 (Dolomanov et al., 2009)'
_computing_structure_refinement 'SHELXL 2018/3 (Sheldrick, 2015)'
_computing_structure_solution 'olex2.solve 1.5 (Bourhis et al., 2015)'
_diffrn_ambient_temperature 292.15
_diffrn_measured_fraction_theta_full 0.998
_diffrn_measured_fraction_theta_max 0.870
_diffrn_measurement_device_type 'SuperNova, Dual, Cu at home/near, Atlas'
_diffrn_radiation_type MoK\a
_diffrn_radiation_wavelength 0.71073
_diffrn_reflns_av_R_equivalents 0.0362
_diffrn_reflns_av_unetI/netI 0.0429
_diffrn_reflns_Laue_measured_fraction_full 0.998
_diffrn_reflns_Laue_measured_fraction_max 0.870
_diffrn_reflns_limit_h_max 13
_diffrn_reflns_limit_h_min -14
_diffrn_reflns_limit_k_max 9
_diffrn_reflns_limit_k_min -8
_diffrn_reflns_limit_l_max 13
_diffrn_reflns_limit_l_min -15
_diffrn_reflns_number 6758
_diffrn_reflns_point_group_measured_fraction_full 0.998
_diffrn_reflns_point_group_measured_fraction_max 0.870
_diffrn_reflns_theta_full 25.242
_diffrn_reflns_theta_max 30.419
_diffrn_reflns_theta_min 3.431
_exptl_absorpt_coefficient_mu 18.917
_exptl_crystal_colour 'clear light colourless'
_exptl_crystal_colour_lustre clear
_exptl_crystal_colour_modifier light
_exptl_crystal_colour_primary colourless
_exptl_crystal_density_diffrn 5.285
_exptl_crystal_description block
_exptl_crystal_F_000 1112
_refine_diff_density_max 1.276
_refine_diff_density_min -1.305
_refine_diff_density_rms 0.294
_refine_ls_extinction_method none
_refine_ls_goodness_of_fit_ref 1.030
_refine_ls_hydrogen_treatment undef
_refine_ls_matrix_type full
_refine_ls_number_parameters 109
_refine_ls_number_reflns 2138
_refine_ls_number_restraints 0
_refine_ls_restrained_S_all 1.030
_refine_ls_R_factor_all 0.0378
_refine_ls_R_factor_gt 0.0267
_refine_ls_shift/su_max 0.001
_refine_ls_shift/su_mean 0.000
_refine_ls_structure_factor_coef Fsqd
_refine_ls_weighting_details 'w=1/[\s^2^(Fo^2^)+(0.0161P)^2^] where P=(Fo^2^+2Fc^2^)/3'
_refine_ls_weighting_scheme calc
_refine_ls_wR_factor_gt 0.0448
_refine_ls_wR_factor_ref 0.0497
_reflns_Friedel_coverage 0.000
_reflns_number_gt 1818
_reflns_number_total 2138
_reflns_threshold_expression 'I > 2\s(I)'
_cod_data_source_file d4sc06403h2.cif
_cod_data_source_block Ga(Te3O7)Br
_cod_depositor_comments 'Adding full bibliography for 1573058--1573063.cif.'
_cod_database_code 1573058
_shelx_shelxl_version_number 2018/3
_shelx_space_group_comment
;
The symmetry employed for this shelxl refinement is uniquely defined
by the following loop, which should always be used as a source of
symmetry information in preference to the above space-group names.
They are only intended as comments.
;
_olex2_refinement_description
;
;
_olex2_submission_special_instructions 'No special instructions were received'

loop_
_space_group_symop_operation_xyz
'x, y, z'
'-x, y+1/2, -z+1/2'
'-x, -y, -z'
'x, -y-1/2, z-1/2'

loop_
_atom_site_label
_atom_site_type_symbol
_atom_site_fract_x
_atom_site_fract_y
_atom_site_fract_z
_atom_site_U_iso_or_equiv
_atom_site_adp_type
_atom_site_occupancy
_atom_site_site_symmetry_order
_atom_site_calc_flag
_atom_site_refinement_flags_posn
_atom_site_refinement_flags_adp
_atom_site_refinement_flags_occupancy
_atom_site_disorder_assembly
_atom_site_disorder_group
Te1 Te 0.86540(3) 0.60590(5) 0.57116(3) 0.00985(9) Uani 1 1 d . . . . .
Te3 Te 0.73200(3) 0.03392(5) 0.43027(3) 0.00901(9) Uani 1 1 d . . . . .
Te2 Te 0.40054(3) 0.50302(4) 0.73638(3) 0.00835(9) Uani 1 1 d . . . . .
Ga1 Ga 0.61215(6) 0.37437(8) 0.58695(5) 0.00830(13) Uani 1 1 d . . . . .
Br1 Br 0.99558(6) 0.20875(9) 0.62742(5) 0.02239(14) Uani 1 1 d . . . . .
O7 O 0.5886(4) -0.1034(5) 0.3298(3) 0.0113(8) Uani 1 1 d . . . . .
O4 O 0.4602(4) 0.5010(5) 0.5889(3) 0.0096(8) Uani 1 1 d . . . . .
O5 O 0.3704(4) 0.7582(5) 0.7416(3) 0.0104(8) Uani 1 1 d . . . . .
O2 O 0.7780(4) 0.5021(5) 0.4062(3) 0.0165(9) Uani 1 1 d . . . . .
O6 O 0.6351(4) 0.1448(5) 0.5246(3) 0.0131(8) Uani 1 1 d . . . . .
O1 O 0.7724(4) 0.8327(5) 0.5561(3) 0.0161(9) Uani 1 1 d . . . . .
O3 O 0.7605(4) 0.5048(5) 0.6595(3) 0.0123(8) Uani 1 1 d . . . . .

loop_
_atom_site_aniso_label
_atom_site_aniso_U_11
_atom_site_aniso_U_22
_atom_site_aniso_U_33
_atom_site_aniso_U_23
_atom_site_aniso_U_13
_atom_site_aniso_U_12
Te1 0.00941(18) 0.00908(19) 0.01025(17) 0.00069(12) 0.00197(13) -0.00066(13)
Te3 0.00978(18) 0.00810(19) 0.00862(17) -0.00091(12) 0.00215(13) -0.00003(13)
Te2 0.01207(19) 0.00633(18) 0.00721(16) 0.00060(11) 0.00384(13) 0.00060(13)
Ga1 0.0098(3) 0.0067(3) 0.0080(3) 0.0002(2) 0.0024(2) 0.0009(2)
Br1 0.0221(3) 0.0207(3) 0.0207(3) 0.0024(2) 0.0015(2) 0.0011(3)
O7 0.0074(19) 0.0067(19) 0.0147(18) -0.0017(13) -0.0034(14) 0.0003(14)
O4 0.012(2) 0.008(2) 0.0092(18) 0.0022(13) 0.0036(15) 0.0056(15)
O5 0.017(2) 0.0046(19) 0.0100(17) 0.0002(13) 0.0048(15) 0.0036(15)
O2 0.015(2) 0.024(2) 0.0100(19) -0.0072(14) 0.0027(16) -0.0020(17)
O6 0.021(2) 0.009(2) 0.0128(17) -0.0015(14) 0.0101(16) 0.0030(16)
O1 0.022(2) 0.009(2) 0.0163(19) 0.0061(14) 0.0052(17) 0.0053(17)
O3 0.013(2) 0.013(2) 0.0102(17) -0.0012(13) 0.0021(15) -0.0054(15)

loop_
_atom_type_symbol
_atom_type_description
_atom_type_scat_dispersion_real
_atom_type_scat_dispersion_imag
_atom_type_scat_source
Br Br -0.2901 2.4595 'International Tables Vol C Tables 4.2.6.8 and 6.1.1.4'
Ga Ga 0.2307 1.6083 'International Tables Vol C Tables 4.2.6.8 and 6.1.1.4'
O O 0.0106 0.0060 'International Tables Vol C Tables 4.2.6.8 and 6.1.1.4'
Te Te -0.5308 1.6751 'International Tables Vol C Tables 4.2.6.8 and 6.1.1.4'

loop_
_geom_angle_atom_site_label_1
_geom_angle_atom_site_label_2
_geom_angle_atom_site_label_3
_geom_angle
_geom_angle_site_symmetry_1
_geom_angle_site_symmetry_3
_geom_angle_publ_flag
O2 Te1 O1 99.74(16) . . ?
O3 Te1 O2 96.93(17) . . ?
O3 Te1 O1 89.39(16) . . ?
O7 Te3 O5 77.79(13) . 3_666 ?
O7 Te3 O1 88.14(16) . 1_545 ?
O6 Te3 O7 92.04(16) . . ?
O6 Te3 O5 87.00(14) . 3_666 ?
O6 Te3 O1 89.02(15) . 1_545 ?
O1 Te3 O5 165.21(15) 1_545 3_666 ?
O4 Te2 O7 82.32(15) . 4_566 ?
O4 Te2 O2 82.21(15) . 3_666 ?
O5 Te2 O7 78.29(15) . 4_566 ?
O5 Te2 O4 98.14(14) . . ?
O5 Te2 O2 84.74(15) . 3_666 ?
O2 Te2 O7 155.11(15) 3_666 4_566 ?
O4 Ga1 O4 73.39(16) . 3_666 ?
O4 Ga1 O5 91.17(15) . 2_646 ?
O5 Ga1 O4 163.22(16) 2_646 3_666 ?
O6 Ga1 O4 96.78(14) . 3_666 ?
O6 Ga1 O4 131.41(17) . . ?
O6 Ga1 O5 88.48(14) . 2_646 ?
O3 Ga1 O4 113.55(16) . . ?
O3 Ga1 O4 101.47(15) . 3_666 ?
O3 Ga1 O5 90.58(15) . 2_646 ?
O3 Ga1 O6 115.04(18) . . ?
Te3 O7 Te2 126.57(18) . 4_565 ?
Te2 O4 Ga1 130.44(19) . 3_666 ?
Ga1 O4 Te2 122.93(18) . . ?
Ga1 O4 Ga1 106.61(16) . 3_666 ?
Te2 O5 Te3 130.03(16) . 3_666 ?
Te2 O5 Ga1 118.56(16) . 2_656 ?
Ga1 O5 Te3 109.95(15) 2_656 3_666 ?
Te1 O2 Te2 141.7(2) . 3_666 ?
Ga1 O6 Te3 139.0(2) . . ?
Te1 O1 Te3 134.47(19) . 1_565 ?
Ga1 O3 Te1 126.17(19) . . ?

loop_
_geom_bond_atom_site_label_1
_geom_bond_atom_site_label_2
_geom_bond_distance
_geom_bond_site_symmetry_2
_geom_bond_publ_flag
Te1 O2 1.891(3) . ?
Te1 O1 1.912(4) . ?
Te1 O3 1.856(4) . ?
Te3 O7 1.879(3) . ?
Te3 O5 2.378(3) 3_666 ?
Te3 O6 1.867(3) . ?
Te3 O1 1.949(3) 1_545 ?
Te2 O7 2.103(4) 4_566 ?
Te2 O4 1.903(3) . ?
Te2 O5 1.885(3) . ?
Te2 O2 2.061(4) 3_666 ?
Ga1 O4 1.897(4) . ?
Ga1 O4 2.026(3) 3_666 ?
Ga1 O5 1.991(3) 2_646 ?
Ga1 O6 1.844(3) . ?
Ga1 O3 1.820(4) . ?

loop_
_geom_torsion_atom_site_label_1
_geom_torsion_atom_site_label_2
_geom_torsion_atom_site_label_3
_geom_torsion_atom_site_label_4
_geom_torsion
_geom_torsion_site_symmetry_1
_geom_torsion_site_symmetry_2
_geom_torsion_site_symmetry_3
_geom_torsion_site_symmetry_4
_geom_torsion_publ_flag
O7 Te3 O6 Ga1 -137.1(3) . . . . ?
O7 Te2 O5 Te3 124.8(2) 4_566 . . 3_666 ?
O7 Te2 O5 Ga1 -70.5(2) 4_566 . . 2_656 ?
O4 Te2 O5 Te3 44.5(3) . . . 3_666 ?
O4 Te2 O5 Ga1 -150.8(2) . . . 2_656 ?
O4 Ga1 O4 Te2 -178.8(3) 3_666 . . . ?
O4 Ga1 O4 Ga1 0.001(0) 3_666 . . 3_666 ?
O4 Ga1 O6 Te3 137.3(3) . . . . ?
O4 Ga1 O6 Te3 63.5(3) 3_666 . . . ?
O4 Ga1 O3 Te1 -33.7(3) 3_666 . . . ?
O4 Ga1 O3 Te1 -110.4(2) . . . . ?
O5 Te3 O7 Te2 -38.8(2) 3_666 . . 4_565 ?
O5 Te3 O6 Ga1 -59.5(3) 3_666 . . . ?
O5 Ga1 O4 Te2 7.9(2) 2_646 . . . ?
O5 Ga1 O4 Ga1 -173.33(17) 2_646 . . 3_666 ?
O5 Ga1 O6 Te3 -132.5(3) 2_646 . . . ?
O5 Ga1 O3 Te1 158.0(2) 2_646 . . . ?
O2 Te1 O3 Ga1 -6.5(3) . . . . ?
O2 Te2 O5 Te3 -36.9(2) 3_666 . . 3_666 ?
O2 Te2 O5 Ga1 127.8(2) 3_666 . . 2_656 ?
O6 Te3 O7 Te2 47.7(2) . . . 4_565 ?
O6 Ga1 O4 Te2 96.9(3) . . . . ?
O6 Ga1 O4 Ga1 -84.3(2) . . . 3_666 ?
O6 Ga1 O3 Te1 69.4(3) . . . . ?
O1 Te1 O2 Te2 -30.2(4) . . . 3_666 ?
O1 Te1 O3 Ga1 93.2(3) . . . . ?
O1 Te3 O7 Te2 136.6(2) 1_545 . . 4_565 ?
O1 Te3 O6 Ga1 134.8(3) 1_545 . . . ?
O3 Te1 O2 Te2 60.4(4) . . . 3_666 ?
O3 Ga1 O4 Te2 -83.3(2) . . . . ?
O3 Ga1 O4 Ga1 95.53(18) . . . 3_666 ?
O3 Ga1 O6 Te3 -42.6(4) . . . . ?
